data_2214626
loop_
_publ_author_name
'Chong-Bo Liu'
'Xu-Liang Nie'
'Hui-Liang Wen'

_publ_section_title
Diaquabis(5-carboxy-2-methyl-1<i>H</i>-imidazole-4-carboxylato-\k^2^<i>N</i>^3^,<i>O</i>^4^)cobalt(II)
_journal_coeditor_code DN2222
_journal_issue 8
_journal_name_full 'Acta Crystallographica Section E'
_journal_page_first m2244
_journal_page_last m2244
_journal_paper_doi 10.1107/S1600536807036744
_journal_volume 63
_journal_year 2007
_chemical_formula_iupac '[Co (C6 H5 N2 O4)2 (H2 O)2]'
_chemical_formula_moiety 'C12 H14 Co N4 O10'
_chemical_formula_sum 'C12 H14 Co N4 O10'
_chemical_formula_weight 433.20
_chemical_name_systematic
;
Diaqua(5-carboxy-2-methyl-1<i>H</i>-imidazole-4-carboxylato-\
\k^2^N^3^,O^4^)cobalt(II)
;
_space_group_IT_number 61
_symmetry_cell_setting orthorhombic
_symmetry_space_group_name_Hall '-P 2ac 2ab'
_symmetry_space_group_name_H-M 'P b c a'
_atom_sites_solution_hydrogens geom
_atom_sites_solution_primary direct
_atom_sites_solution_secondary difmap
_audit_creation_method SHELXL-97
_cell_angle_alpha 90.00
_cell_angle_beta 90.00
_cell_angle_gamma 90.00
_cell_formula_units_Z 4
_cell_length_a 6.8261(8)
_cell_length_b 13.9705(16)
_cell_length_c 16.7173(19)
_cell_measurement_reflns_used 3494
_cell_measurement_temperature 291(2)
_cell_measurement_theta_max 28.13
_cell_measurement_theta_min 2.92
_cell_volume 1594.2(3)
_computing_cell_refinement 'SAINT (Bruker, 1998)'
_computing_data_collection 'SMART (Bruker, 1998)'
_computing_data_reduction SAINT
_computing_molecular_graphics 'ORTEP-3 for Windows (Farrugia, 1997) and SHELXTL (Bruker, 1998)'
_computing_publication_material SHELXTL
_computing_structure_refinement 'SHELXL97 (Sheldrick, 1997)'
_computing_structure_solution 'SHELXS97 (Sheldrick, 1997)'
_diffrn_ambient_temperature 291(2)
_diffrn_measured_fraction_theta_full 0.997
_diffrn_measured_fraction_theta_max 0.997
_diffrn_measurement_device_type 'Bruker SMART CCD area-detector'
_diffrn_measurement_method '\f and \w'
_diffrn_radiation_monochromator graphite
_diffrn_radiation_source 'fine-focus sealed tube'
_diffrn_radiation_type MoK\a
_diffrn_radiation_wavelength 0.71073
_diffrn_reflns_av_R_equivalents 0.0253
_diffrn_reflns_av_sigmaI/netI 0.0170
_diffrn_reflns_limit_h_max 8
_diffrn_reflns_limit_h_min -8
_diffrn_reflns_limit_k_max 18
_diffrn_reflns_limit_k_min -17
_diffrn_reflns_limit_l_max 21
_diffrn_reflns_limit_l_min -20
_diffrn_reflns_number 10909
_diffrn_reflns_theta_full 27.50
_diffrn_reflns_theta_max 27.50
_diffrn_reflns_theta_min 2.92
_exptl_absorpt_coefficient_mu 1.144
_exptl_absorpt_correction_T_max 0.8390
_exptl_absorpt_correction_T_min 0.6729
_exptl_absorpt_correction_type multi-scan
_exptl_absorpt_process_details '(SADABS; Sheldrick, 1996)'
_exptl_crystal_colour red
_exptl_crystal_density_diffrn 1.805
_exptl_crystal_density_method 'not measured'
_exptl_crystal_description block
_exptl_crystal_F_000 884
_exptl_crystal_size_max 0.38
_exptl_crystal_size_mid 0.18
_exptl_crystal_size_min 0.16
_refine_diff_density_max 0.327
_refine_diff_density_min -0.333
_refine_ls_extinction_method none
_refine_ls_goodness_of_fit_ref 1.075
_refine_ls_hydrogen_treatment mixed
_refine_ls_matrix_type full
_refine_ls_number_parameters 128
_refine_ls_number_reflns 1825
_refine_ls_number_restraints 3
_refine_ls_restrained_S_all 1.075
_refine_ls_R_factor_all 0.0370
_refine_ls_R_factor_gt 0.0280
_refine_ls_shift/su_max 0.000
_refine_ls_shift/su_mean 0.000
_refine_ls_structure_factor_coef Fsqd
_refine_ls_weighting_details 'calc w=1/[\s^2^(Fo^2^)+(0.0453P)^2^+0.4264P] where P=(Fo^2^+2Fc^2^)/3'
_refine_ls_weighting_scheme calc
_refine_ls_wR_factor_gt 0.0768
_refine_ls_wR_factor_ref 0.0839
_reflns_number_gt 1459
_reflns_number_total 1825
_reflns_threshold_expression I>2\s(I)
_cod_data_source_file dn2222.cif
_cod_data_source_block I
_cod_depositor_comments
;
The following automatic conversions were performed:
'_symmetry_cell_setting' value 'Orthorhombic' changed to 'orthorhombic'
according to '/home/saulius/struct/CIF-dictionaries/cif_core.dic'
dictionary named 'cif_core.dic' version 2.4.1 from 2010-06-29.

Automatic conversion script
Id: cif_fix_enum 1527 2010-12-29 10:47:43Z saulius 

The following automatic conversions were performed:

'_symmetry_cell_setting' value 'Orthorhombic' changed to
'orthorhombic' according to
/home/saulius/struct/CIF-dictionaries/cif_core.dic dictionary named
'cif_core.dic' version 2.4.1 from 2010-06-29.

Automatic conversion script
Id: cif_fix_values 1715 2011-07-08 13:25:40Z adriana 
;
_cod_original_sg_symbol_H-M Pbca
_cod_database_code 2214626
_cod_database_fobs_code 2214626

loop_
_symmetry_equiv_pos_as_xyz
'x, y, z'
'-x+1/2, -y, z+1/2'
'-x, y+1/2, -z+1/2'
'x+1/2, -y+1/2, -z'
'-x, -y, -z'
'x-1/2, y, -z-1/2'
'x, -y-1/2, z-1/2'
'-x-1/2, y-1/2, z'

loop_
_atom_site_type_symbol
_atom_site_label
_atom_site_fract_x
_atom_site_fract_y
_atom_site_fract_z
_atom_site_U_iso_or_equiv
_atom_site_adp_type
_atom_site_calc_flag
_atom_site_refinement_flags
_atom_site_occupancy
Co Co1 0.5000 0.5000 0.5000 0.02327(13) Uani d S 1
O O1 0.4610(2) 0.37350(9) 0.87496(7) 0.0384(3) Uani d . 1
O O2 0.5322(2) 0.52489(10) 0.84444(8) 0.0353(3) Uani d . 1
O O3 0.5701(2) 0.62758(8) 0.72576(7) 0.0354(3) Uani d . 1
H H3 0.545(3) 0.5850(17) 0.7866(15) 0.053 Uiso d . 1
O O4 0.5556(2) 0.60690(8) 0.59313(7) 0.0321(3) Uani d . 1
O O5 0.7904(2) 0.46448(11) 0.49466(6) 0.0356(3) Uani d D 1
H H1W 0.8536 0.4646 0.4530 0.053 Uiso d RD 1
H H2W 0.8482 0.4340 0.5309 0.053 Uiso d RD 1
N N1 0.47986(19) 0.41778(10) 0.60525(8) 0.0234(3) Uani d . 1
N N2 0.4548(2) 0.32451(10) 0.71031(8) 0.0273(3) Uani d . 1
H H2 0.4385 0.2738 0.7387 0.033 Uiso calc R 1
C C1 0.4181(4) 0.24506(13) 0.57651(11) 0.0446(5) Uani d . 1
H H1A 0.4148 0.2657 0.5218 0.067 Uiso calc R 1
H H1B 0.2958 0.2152 0.5900 0.067 Uiso calc R 1
H H1C 0.5228 0.2000 0.5837 0.067 Uiso calc R 1
C C2 0.4504(3) 0.32885(12) 0.62924(10) 0.0269(4) Uani d . 1
C C3 0.4899(2) 0.41492(12) 0.73939(10) 0.0232(3) Uani d . 1
C C4 0.5065(2) 0.47207(13) 0.67325(10) 0.0228(3) Uani d . 1
C C5 0.4943(2) 0.43642(13) 0.82581(10) 0.0268(4) Uani d . 1
C C6 0.5460(2) 0.57575(12) 0.66241(10) 0.0248(3) Uani d . 1

loop_
_atom_site_aniso_label
_atom_site_aniso_U_11
_atom_site_aniso_U_22
_atom_site_aniso_U_33
_atom_site_aniso_U_12
_atom_site_aniso_U_13
_atom_site_aniso_U_23
Co1 0.0353(2) 0.0211(2) 0.0134(2) -0.00068(12) -0.00038(11) 0.00064(11)
O1 0.0641(9) 0.0341(7) 0.0171(6) 0.0043(6) 0.0036(6) 0.0033(5)
O2 0.0582(9) 0.0314(7) 0.0163(6) 0.0004(6) -0.0036(5) -0.0031(5)
O3 0.0631(9) 0.0227(6) 0.0205(6) -0.0040(6) -0.0022(6) -0.0050(5)
O4 0.0538(8) 0.0232(6) 0.0194(6) -0.0038(6) -0.0007(5) 0.0001(5)
O5 0.0367(7) 0.0506(8) 0.0195(6) 0.0070(7) 0.0023(5) 0.0063(5)
N1 0.0350(7) 0.0204(7) 0.0148(7) -0.0014(5) -0.0013(5) -0.0008(5)
N2 0.0412(8) 0.0223(7) 0.0186(7) -0.0018(6) 0.0003(6) 0.0027(5)
C1 0.0819(15) 0.0254(9) 0.0265(10) -0.0102(10) -0.0024(10) -0.0040(7)
C2 0.0389(9) 0.0228(8) 0.0189(8) -0.0005(7) -0.0004(7) -0.0001(6)
C3 0.0296(8) 0.0220(8) 0.0180(8) 0.0015(6) -0.0002(6) -0.0005(6)
C4 0.0304(8) 0.0215(8) 0.0166(8) 0.0004(6) -0.0004(6) -0.0015(6)
C5 0.0328(9) 0.0292(10) 0.0185(9) 0.0053(6) -0.0004(6) -0.0004(7)
C6 0.0344(8) 0.0216(8) 0.0186(8) 0.0010(6) -0.0007(6) -0.0019(6)

loop_
_atom_type_symbol
_atom_type_description
_atom_type_scat_dispersion_real
_atom_type_scat_dispersion_imag
_atom_type_scat_source
C C 0.0033 0.0016 'International Tables Vol C Tables 4.2.6.8 and 6.1.1.4'
H H 0.0000 0.0000 'International Tables Vol C Tables 4.2.6.8 and 6.1.1.4'
N N 0.0061 0.0033 'International Tables Vol C Tables 4.2.6.8 and 6.1.1.4'
O O 0.0106 0.0060 'International Tables Vol C Tables 4.2.6.8 and 6.1.1.4'
Co Co 0.3494 0.9721 'International Tables Vol C Tables 4.2.6.8 and 6.1.1.4'

loop_
_geom_angle_atom_site_label_1
_geom_angle_atom_site_label_2
_geom_angle_atom_site_label_3
_geom_angle_site_symmetry_1
_geom_angle_site_symmetry_3
_geom_angle
O5 Co1 O5 . 5_666 180.0
O5 Co1 N1 . 5_666 91.87(5)
O5 Co1 N1 5_666 5_666 88.13(5)
O5 Co1 N1 . . 88.13(5)
O5 Co1 N1 5_666 . 91.87(5)
N1 Co1 N1 5_666 . 180.0
O5 Co1 O4 . 5_666 88.36(5)
O5 Co1 O4 5_666 5_666 91.64(5)
N1 Co1 O4 5_666 5_666 77.84(5)
N1 Co1 O4 . 5_666 102.16(5)
O5 Co1 O4 . . 91.64(5)
O5 Co1 O4 5_666 . 88.36(5)
N1 Co1 O4 5_666 . 102.16(5)
N1 Co1 O4 . . 77.84(5)
O4 Co1 O4 5_666 . 180.0000(10)
C5 O2 H3 . . 117.1(11)
C6 O3 H3 . . 113.7(11)
C6 O4 Co1 . . 114.58(10)
Co1 O5 H1W . . 123.2
Co1 O5 H2W . . 123.2
H1W O5 H2W . . 111.5
C2 N1 C4 . . 106.68(14)
C2 N1 Co1 . . 140.96(12)
C4 N1 Co1 . . 112.35(11)
C2 N2 C3 . . 108.42(14)
C2 N2 H2 . . 125.8
C3 N2 H2 . . 125.8
C2 C1 H1A . . 109.5
C2 C1 H1B . . 109.5
H1A C1 H1B . . 109.5
C2 C1 H1C . . 109.5
H1A C1 H1C . . 109.5
H1B C1 H1C . . 109.5
N1 C2 N2 . . 110.00(15)
N1 C2 C1 . . 125.79(15)
N2 C2 C1 . . 124.21(16)
C4 C3 N2 . . 105.35(14)
C4 C3 C5 . . 132.11(17)
N2 C3 C5 . . 122.46(16)
C3 C4 N1 . . 109.54(15)
C3 C4 C6 . . 133.06(15)
N1 C4 C6 . . 117.40(14)
O1 C5 O2 . . 123.94(16)
O1 C5 C3 . . 120.47(16)
O2 C5 C3 . . 115.58(15)
O4 C6 O3 . . 124.21(15)
O4 C6 C4 . . 117.79(14)
O3 C6 C4 . . 118.00(14)

loop_
_geom_bond_atom_site_label_1
_geom_bond_atom_site_label_2
_geom_bond_site_symmetry_2
_geom_bond_distance
Co1 O5 . 2.0453(14)
Co1 O5 5_666 2.0453(14)
Co1 N1 5_666 2.1057(14)
Co1 N1 . 2.1057(14)
Co1 O4 5_666 2.1904(12)
Co1 O4 . 2.1904(12)
O1 C5 . 1.225(2)
O2 C5 . 1.301(2)
O2 H3 . 1.28(2)
O3 C6 . 1.2933(19)
O3 H3 . 1.19(2)
O4 C6 . 1.239(2)
O5 H1W . 0.8190
O5 H2W . 0.8386
N1 C2 . 1.321(2)
N1 C4 . 1.379(2)
N2 C2 . 1.357(2)
N2 C3 . 1.374(2)
N2 H2 . 0.8600
C1 C2 . 1.482(2)
C1 H1A . 0.9600
C1 H1B . 0.9600
C1 H1C . 0.9600
C3 C4 . 1.368(2)
C3 C5 . 1.476(2)
C4 C6 . 1.485(2)

loop_
_geom_hbond_atom_site_label_D
_geom_hbond_atom_site_label_H
_geom_hbond_atom_site_label_A
_geom_hbond_site_symmetry_A
_geom_hbond_distance_DH
_geom_hbond_distance_HA
_geom_hbond_distance_DA
_geom_hbond_angle_DHA
O3 H3 O2 . 1.19(2) 1.28(2) 2.4619(18) 168(2)
O5 H1W O2 2_664 0.82 1.98 2.7920(18) 170.5
O5 H2W O1 6_657 0.84 1.95 2.7789(17) 172.2
N2 H2 O3 3_646 0.86 2.13 2.9564(18) 161.5
